data_4114416
loop_
_publ_author_name
'Suraj Dhungana'
'Peter S. White'
'Alvin L. Crumbliss'

_publ_section_title
;
 Crystal and Molecular Structures of Ionophore-Siderophore Host-Guest
 Supramolecular Assemblies Relevant to Molecular Recognition
;
_journal_name_full 'Journal of the American Chemical Society'
_journal_page_first 14760
_journal_page_last 14767
_journal_paper_doi 10.1021/ja035778+
_journal_volume 125
_journal_year 2003
_chemical_formula_moiety 'Mg0.50 Cl2 Fe C46.67 H84.50 N6 O26.50 '
_chemical_formula_sum 'C46.67 H84.5 Cl2 Fe Mg0.5 N6 O26.5'
_chemical_formula_weight 1292.64
_chemical_name_systematic ?
_space_group_IT_number 14
_symmetry_cell_setting monoclinic
_symmetry_space_group_name_Hall '-P 2ybc'
_symmetry_space_group_name_H-M 'P 1 21/c 1'
_cell_angle_alpha 90.0
_cell_angle_beta 94.586(2)
_cell_angle_gamma 90.0
_cell_formula_units_Z 4
_cell_length_a 20.1473(13)
_cell_length_b 21.5778(15)
_cell_length_c 14.8013(10)
_cell_measurement_reflns_used 3584
_cell_measurement_temperature 173
_cell_measurement_theta_max 25.00
_cell_measurement_theta_min 2.50
_cell_volume 6414.0(7)
_computing_cell_refinement 'Bruker SAINT'
_computing_data_collection 'Bruker SMART'
_computing_data_reduction 'Bruker SAINT/NRCVAX DATRD2'
_computing_molecular_graphics NRCVAX
_computing_publication_material 'NRCVAX TABLES Jan 94 Version'
_computing_structure_refinement 'NRCVAX LSTSQ'
_computing_structure_solution 'NRCVAX SOLVER'
_diffrn_ambient_temperature 173
_diffrn_measurement_device 'Bruker SMART 1K'
_diffrn_measurement_method 'Omega scan'
_diffrn_radiation_monochromator graphite
_diffrn_radiation_source 'xray tube'
_diffrn_radiation_type 'Molybdenum K\a'
_diffrn_radiation_wavelength 0.71073
_diffrn_reflns_av_R_equivalents 0.055
_diffrn_reflns_limit_h_max 23
_diffrn_reflns_limit_h_min -23
_diffrn_reflns_limit_k_max 25
_diffrn_reflns_limit_k_min 0
_diffrn_reflns_limit_l_max 17
_diffrn_reflns_limit_l_min 0
_diffrn_reflns_number 24793
_diffrn_reflns_theta_max 25.00
_diffrn_reflns_theta_min 0.00
_exptl_absorpt_coefficient_mu 0.40
_exptl_absorpt_correction_T_max 1.0000
_exptl_absorpt_correction_T_min 1.0000
_exptl_absorpt_correction_type none
_exptl_crystal_density_diffrn 1.339
_exptl_crystal_F_000 2742.70
_exptl_crystal_size_max 0.20
_exptl_crystal_size_mid 0.20
_exptl_crystal_size_min 0.20
_refine_diff_density_max 1.14
_refine_diff_density_min -0.65
_refine_ls_extinction_coef 0.6266(745)
_refine_ls_extinction_method Larson
_refine_ls_goodness_of_fit_obs 2.41
_refine_ls_matrix_type full
_refine_ls_number_parameters 726
_refine_ls_number_reflns 4422
_refine_ls_R_factor_all 0.188
_refine_ls_R_factor_obs 0.085
_refine_ls_shift/esd_max 0.002
_refine_ls_structure_factor_coef F
_refine_ls_weighting_details 'w = 1/(\s^2^(F)+0.0002F^2^)'
_refine_ls_weighting_scheme calc
_refine_ls_wR_factor_all 0.114
_refine_ls_wR_factor_obs 0.096
_reflns_number_observed 4497
_reflns_number_total 10952
_reflns_observed_criterion 'Inet > 2.5\s(Inet)'
_cod_data_source_file ja0357782Bsi20030424_053948.cif
_cod_data_source_block c01062
_cod_depositor_comments
;
The following automatic conversions were performed:

'_refine_ls_weighting_scheme' value '1/(\s^2^(F)+0.0002F^2^)' was
changed to 'calc'. New tag '_refine_ls_weighting_details' was
created. The value of the new tag was set to 'w =
1/(\s^2^(F)+0.0002F^2^)'.

Automatic conversion script
Id: cif_fix_values 3143 2015-03-26 13:38:13Z robertas 
;
_cod_original_sg_symbol_H-M 'P 21/c'
_cod_original_formula_sum 'Mg0.50 Cl2 Fe C46.67 H84.50 N6 O26.50 '
_cod_database_code 4114416

loop_
_symmetry_equiv_pos_as_xyz
x,y,z
-x,-y,-z
-x,1/2+y,1/2-z
x,1/2-y,1/2+z

loop_
_atom_site_aniso_label
_atom_site_aniso_U_11
_atom_site_aniso_U_22
_atom_site_aniso_U_33
_atom_site_aniso_U_12
_atom_site_aniso_U_13
_atom_site_aniso_U_23
_atom_site_aniso_type_symbol
Fe1 0.0276(10) 0.0383(10) 0.0315(10) 0.0032(8) 0.0082(7) 0.0012(9) Fe
Mg1 0.029(3) 0.052(4) 0.042(4) 0.001(3) 0.005(3) 0.000(3) Mg
N1 0.041(6) 0.039(6) 0.033(6) -0.004(4) 0.018(4) 0.003(5) n
C2 0.038(7) 0.040(7) 0.055(9) 0.002(6) 0.017(6) 0.010(7) C
C3 0.037(7) 0.059(8) 0.034(8) 0.006(6) 0.009(6) 0.020(6) C
C4 0.039(8) 0.055(8) 0.040(9) -0.004(6) 0.009(6) 0.004(6) C
C5 0.033(7) 0.045(8) 0.044(9) 0.003(5) 0.016(6) 0.003(6) C
C6 0.033(7) 0.048(8) 0.034(8) 0.001(6) 0.009(6) -0.007(6) C
N7 0.026(6) 0.039(6) 0.039(7) -0.002(5) 0.013(5) -0.004(5) n
C8 0.020(7) 0.040(8) 0.042(9) -0.001(5) 0.008(7) 0.007(7) C
C9 0.036(8) 0.051(8) 0.052(9) 0.015(6) 0.008(6) -0.008(7) C
C10 0.048(9) 0.036(7) 0.055(9) 0.018(6) 0.005(7) 0.006(7) C
C11 0.032(10) 0.052(10) 0.099(13) 0.003(7) 0.015(9) -0.010(9) C
O12 0.044(6) 0.071(7) 0.109(9) 0.001(5) -0.022(6) 0.021(6) O
N13 0.040(7) 0.050(7) 0.105(10) -0.003(6) 0.003(6) 0.036(7) n
C14 0.048(10) 0.049(9) 0.141(16) -0.007(8) 0.007(10) 0.031(10) C
C15 0.047(10) 0.036(9) 0.227(22) -0.002(7) 0.043(11) 0.008(11) C
C16 0.114(19) 0.047(13) 0.63(6) 0.008(12) 0.19(3) 0.007(20) C
C17 0.031(10) 0.045(11) 0.31(3) -0.009(8) -0.007(12) -0.012(14) C
C18 0.032(8) 0.036(7) 0.053(9) -0.015(6) 0.015(6) 0.002(6) C
N19 0.033(6) 0.044(7) 0.040(8) 0.000(5) 0.000(6) -0.008(5) n
C20 0.043(9) 0.035(7) 0.038(9) 0.001(6) 0.013(7) 0.001(6) C
C21 0.069(10) 0.052(9) 0.043(9) -0.017(7) 0.022(7) 0.003(7) C
C22 0.056(9) 0.061(10) 0.034(8) -0.006(7) 0.031(6) -0.007(7) C
C23 0.035(9) 0.066(11) 0.054(11) -0.008(7) 0.036(8) 0.004(9) C
O24 0.059(7) 0.085(8) 0.061(7) 0.007(5) 0.016(5) -0.001(6) O
N25 0.086(10) 0.045(8) 0.082(10) -0.002(7) 0.029(7) -0.006(7) n
C26 0.084(12) 0.086(13) 0.097(13) -0.002(10) 0.062(10) -0.012(10) C
C27 0.123(14) 0.068(11) 0.105(15) 0.006(10) 0.069(11) 0.009(10) C
C28 0.082(11) 0.063(10) 0.076(12) -0.024(8) 0.034(10) -0.007(8) C
C29 0.042(9) 0.038(8) 0.109(14) 0.015(6) 0.023(9) 0.010(8) C
C30 0.038(8) 0.035(8) 0.081(11) 0.010(6) -0.003(7) 0.013(7) C
N31 0.046(7) 0.033(6) 0.038(7) -0.002(5) 0.010(5) 0.006(5) n
C32 0.012(8) 0.061(9) 0.049(9) -0.003(7) 0.008(6) 0.002(7) C
C33 0.047(9) 0.053(9) 0.082(11) -0.009(7) 0.017(7) 0.010(8) C
O34 0.027(5) 0.040(5) 0.041(5) 0.005(4) 0.005(4) 0.000(4) O
O35 0.032(4) 0.051(5) 0.025(4) 0.010(4) 0.011(3) -0.004(4) O
O36 0.028(5) 0.044(5) 0.043(6) 0.012(4) 0.009(4) 0.007(4) O
O37 0.028(4) 0.047(5) 0.022(5) -0.003(3) 0.014(4) 0.000(4) O
O38 0.043(5) 0.045(5) 0.034(5) -0.008(4) 0.009(4) -0.008(4) O
O39 0.025(5) 0.039(5) 0.051(6) 0.003(4) 0.004(4) 0.006(4) O
C40 0.087(12) 0.061(10) 0.063(12) -0.001(9) 0.020(9) -0.003(9) C
C41 0.116(14) 0.080(12) 0.064(12) -0.028(10) 0.024(9) -0.028(9) C
C42 0.111(15) 0.089(13) 0.086(14) -0.004(11) 0.002(11) -0.036(10) C
C43 0.089(14) 0.086(13) 0.114(15) -0.017(10) -0.004(10) -0.030(11) C
C44 0.073(11) 0.082(12) 0.094(13) 0.001(9) -0.007(9) -0.016(11) C
C45 0.148(17) 0.047(11) 0.058(11) 0.000(11) 0.005(11) 0.009(8) C
O46 0.145(9) 0.043(6) 0.064(7) -0.005(6) -0.029(6) 0.006(6) O
C47 0.064(10) 0.048(9) 0.069(11) -0.006(7) 0.014(8) 0.003(8) C
C48 0.069(11) 0.078(12) 0.076(12) 0.005(8) 0.009(9) 0.010(9) C
O49 0.043(6) 0.057(6) 0.049(6) -0.003(4) 0.004(4) 0.010(5) O
C50 0.084(12) 0.054(10) 0.061(11) 0.008(8) 0.027(9) 0.003(8) C
C51 0.073(11) 0.042(9) 0.066(11) -0.007(7) 0.015(8) -0.001(8) C
O52 0.054(6) 0.044(5) 0.048(6) -0.008(4) 0.007(5) 0.001(5) O
C53 0.049(10) 0.075(12) 0.072(11) -0.032(7) 0.019(8) -0.020(9) C
C54 0.107(14) 0.077(12) 0.086(13) -0.026(9) 0.018(10) -0.011(10) C
C55 0.126(15) 0.064(11) 0.078(13) -0.023(9) 0.050(10) -0.041(9) C
C56 0.085(12) 0.100(14) 0.072(12) -0.011(9) 0.004(9) -0.031(11) C
C57 0.059(10) 0.078(10) 0.040(9) -0.012(7) 0.026(7) 0.004(8) C
C58 0.051(10) 0.080(12) 0.046(10) -0.031(8) -0.018(7) 0.009(9) C
O59 0.037(6) 0.085(7) 0.050(6) 0.003(5) 0.010(4) -0.006(5) O
C60 0.035(9) 0.129(15) 0.084(12) -0.003(9) -0.004(8) -0.007(11) C
C61 0.066(10) 0.071(11) 0.059(11) 0.019(8) -0.016(8) 0.006(8) C
O62 0.050(6) 0.058(7) 0.081(8) -0.003(4) 0.020(5) 0.002(5) O
C63 0.074(11) 0.052(10) 0.089(13) 0.004(8) 0.033(9) -0.010(9) C
C64 0.056(12) 0.064(11) 0.132(17) 0.001(8) 0.019(10) -0.002(10) C
O65 0.062(7) 0.076(7) 0.054(7) -0.001(5) 0.019(5) -0.010(5) O
O71 0.035(5) 0.057(5) 0.042(5) 0.004(4) 0.003(4) -0.003(4) O
O72 0.026(4) 0.065(6) 0.048(5) 0.001(4) 0.005(4) 0.003(4) O
O73 0.046(5) 0.044(5) 0.046(6) 0.008(4) 0.004(4) 0.001(4) O
C75 0.120(13) 0.190(18) 0.065(11) -0.011(12) 0.009(9) -0.016(11) C
Cl1 0.076(3) 0.0436(23) 0.090(3) 0.0028(20) 0.0311(23) -0.0072(22) Cl
O81 0.039(6) 0.095(7) 0.078(7) 0.015(5) 0.016(5) 0.007(5) O
O82 0.247(15) 0.131(11) 0.076(10) -0.092(10) 0.073(9) -0.044(8) O
O83 0.106(8) 0.070(7) 0.064(7) 0.011(6) -0.020(5) -0.008(6) O
O84 0.052(7) 0.055(7) 0.362(21) 0.020(6) 0.013(9) 0.001(9) O
Cl2 0.062(3) 0.080(3) 0.183(5) 0.0052(22) -0.005(3) -0.065(3) Cl
O92 0.048(6) 0.111(8) 0.052(6) -0.006(5) 0.022(4) 0.002(5) O

loop_
_atom_site_label
_atom_site_fract_x
_atom_site_fract_y
_atom_site_fract_z
_atom_site_U_iso_or_equiv
_atom_site_thermal_displace_type
_atom_site_refinement_flags
_atom_site_type_symbol
Fe1 0.19832(7) 0.48707(7) 0.71502(10) 0.0322(9) Uij . Fe
Mg1 0.00000 0.50000 0.50000 0.041(4) Uij S Mg
N1 0.4048(4) 0.5289(4) 0.1944(6) 0.037(5) Uij . n
C2 0.3667(5) 0.4881(5) 0.2531(8) 0.043(7) Uij . C
C3 0.2967(5) 0.5092(5) 0.2542(7) 0.043(7) Uij . C
C4 0.2544(5) 0.4635(5) 0.3052(8) 0.044(8) Uij . C
C5 0.2716(5) 0.4663(5) 0.4076(8) 0.040(7) Uij . C
C6 0.2285(5) 0.4191(5) 0.4563(8) 0.038(7) Uij . C
N7 0.2349(4) 0.4292(4) 0.5560(7) 0.034(6) Uij . n
C8 0.2715(5) 0.4013(5) 0.6203(9) 0.034(8) Uij . C
C9 0.3131(5) 0.3466(5) 0.6001(8) 0.046(8) Uij . C
C10 0.3022(6) 0.2930(5) 0.6660(8) 0.046(8) Uij . C
C11 0.2343(6) 0.2648(6) 0.6500(11) 0.061(11) Uij . C
O12 0.1945(4) 0.2831(4) 0.5872(7) 0.076(7) Uij . O
N13 0.2208(5) 0.2209(5) 0.7089(8) 0.065(8) Uij . n
C14 0.1583(7) 0.1906(6) 0.7098(11) 0.079(11) Uij . C
C15 0.1188(7) 0.2150(6) 0.7853(14) 0.102(14) Uij . C
C16 0.1011(11) 0.2846(9) 0.7730(25) 0.25(4) Uij . C
C17 0.0577(7) 0.3141(7) 0.7980(16) 0.129(18) Uij . C
C18 0.0399(5) 0.3781(5) 0.7932(7) 0.040(7) Uij . C
N19 0.0974(4) 0.4197(4) 0.7919(7) 0.039(6) Uij . n
C20 0.1311(6) 0.4439(5) 0.8616(8) 0.038(8) Uij . C
C21 0.1104(6) 0.4398(6) 0.9582(8) 0.054(8) Uij . C
C22 0.1158(5) 0.5014(6) 1.0077(8) 0.049(8) Uij . C
C23 0.0682(6) 0.5498(7) 0.9651(10) 0.050(10) Uij . C
O24 0.0274(5) 0.5345(4) 0.9017(7) 0.068(6) Uij . O
N25 0.0731(5) 0.6056(6) 1.0013(8) 0.070(8) Uij . n
C26 0.0362(7) 0.6586(8) 0.9660(11) 0.086(12) Uij . C
C27 0.0822(8) 0.7105(7) 0.9366(11) 0.095(12) Uij . C
C28 0.1260(7) 0.6900(6) 0.8615(10) 0.072(10) Uij . C
C29 0.0868(6) 0.6774(6) 0.7715(11) 0.062(10) Uij . C
C30 0.1303(6) 0.6691(5) 0.6920(9) 0.052(9) Uij . C
N31 0.1741(5) 0.6157(4) 0.7052(6) 0.039(6) Uij . n
C32 0.2385(6) 0.6111(6) 0.7283(8) 0.040(9) Uij . C
C33 0.2801(6) 0.6690(6) 0.7380(9) 0.060(9) Uij . C
O34 0.2639(3) 0.5583(3) 0.7408(5) 0.036(5) Uij . O
O35 0.1993(3) 0.4817(3) 0.5812(4) 0.036(4) Uij . O
O36 0.2691(3) 0.4212(3) 0.7014(5) 0.038(5) Uij . O
O37 0.1217(3) 0.4288(3) 0.7098(5) 0.032(4) Uij . O
O38 0.1842(4) 0.4757(3) 0.8482(5) 0.040(5) Uij . O
O39 0.1387(3) 0.5603(3) 0.6979(5) 0.038(5) Uij . O
C40 0.3961(8) 0.4346(7) 0.9679(10) 0.069(11) Uij . C
C41 0.3873(8) 0.3739(7) 0.9171(10) 0.086(11) Uij . C
C42 0.3456(9) 0.3287(8) 0.9747(11) 0.096(13) Uij . C
C43 0.2792(8) 0.3583(8) 0.9797(12) 0.097(13) Uij . C
C44 0.2857(7) 0.4198(7) 1.0296(11) 0.084(11) Uij . C
C45 0.3313(10) 0.4626(7) 0.9775(10) 0.084(13) Uij . C
O46 0.3322(5) 0.5212(5) 1.0222(6) 0.086(7) Uij . O
C47 0.3134(6) 0.5709(6) 0.9710(10) 0.060(9) Uij . C
C48 0.3072(7) 0.6243(7) 1.0282(10) 0.074(11) Uij . C
O49 0.3672(4) 0.6387(4) 1.0792(6) 0.049(5) Uij . O
C50 0.3627(7) 0.6906(6) 1.1375(10) 0.065(10) Uij . C
C51 0.4251(7) 0.7005(6) 1.1903(10) 0.060(9) Uij . C
O52 0.4327(4) 0.6547(3) 1.2604(6) 0.048(5) Uij . O
C53 0.4901(6) 0.6624(6) 1.3255(10) 0.065(10) Uij . C
C54 0.4857(8) 0.7222(7) 1.3795(11) 0.089(12) Uij . C
C55 0.4225(8) 0.7231(7) 1.4286(11) 0.087(11) Uij . C
C56 0.4197(7) 0.6665(8) 1.4894(11) 0.086(12) Uij . C
C57 0.4296(6) 0.6052(6) 1.4407(8) 0.058(9) Uij . C
C58 0.4924(6) 0.6061(7) 1.3856(9) 0.060(9) Uij . C
O59 0.4986(4) 0.5499(4) 1.3420(5) 0.057(6) Uij . O
C60 0.5645(6) 0.5256(8) 1.3284(10) 0.083(12) Uij . C
C61 0.5589(6) 0.4632(7) 1.2883(10) 0.066(9) Uij . C
O62 0.5309(4) 0.4669(4) 1.1976(7) 0.062(6) Uij . O
C63 0.5223(7) 0.4047(6) 1.1618(11) 0.070(10) Uij . C
C64 0.4941(8) 0.4093(7) 1.0641(13) 0.084(14) Uij . C
O65 0.4283(5) 0.4292(4) 1.0583(6) 0.063(6) Uij . O
O71 0.0127(3) 0.5448(3) 0.6234(5) 0.045(5) Uij . O
O72 0.0958(3) 0.5280(3) 0.4722(5) 0.046(5) Uij . O
O73 0.0393(3) 0.4209(3) 0.5622(5) 0.046(5) Uij . O
C74 0.0536(16) 0.3714(18) 0.5206(24) 0.093(11) Uiso . C
C75 0.0704(7) 0.3074(9) 0.5020(9) 0.125(15) Uij . C
Cl1 0.39474(19) 0.32111(17) 0.3437(3) 0.068(3) Uij . Cl
O81 0.3273(4) 0.3112(4) 0.3604(6) 0.070(6) Uij . O
O82 0.3934(7) 0.3327(6) 0.2438(8) 0.148(11) Uij . O
O83 0.4205(4) 0.3757(4) 0.3887(6) 0.081(7) Uij . O
O84 0.4338(5) 0.2715(5) 0.3653(11) 0.157(13) Uij . O
Cl2 0.15413(18) 0.64269(17) 0.2340(3) 0.109(4) Uij . Cl
O85 0.1607(6) 0.5855(3) 0.1888(8) 0.115(8) Uiso . O
O86 0.1243(6) 0.6325(6) 0.3160(5) 0.220(11) Uiso . O
O87 0.1137(5) 0.6831(4) 0.1781(8) 0.121(6) Uiso . O
O88 0.2177(3) 0.6695(5) 0.2529(9) 0.083(6) Uiso . O
O85a 0.2164(6) 0.6547(9) 0.2862(16) 0.030(7) Uiso . O
O86a 0.1707(13) 0.6700(11) 0.1399(12) 0.160(18) Uiso . O
O87a 0.1038(6) 0.6738(7) 0.2594(13) 0.014(5) Uiso . O
O88a 0.1476(8) 0.5803(6) 0.2165(14) 0.008(6) Uiso . O
O91 0.8451(11) 0.1409(11) 0.0411(16) 0.131(8) Uiso . O
O92 0.9323(4) 0.5284(4) 0.7599(5) 0.070(6) Uij . O
H1a 0.450 0.515 0.195 0.0477 Uiso . H
H1b 0.384 0.528 0.134 0.0477 Uiso . H
H1c 0.404 0.571 0.217 0.0477 Uiso . H
H2a 0.366 0.446 0.230 0.0542 Uiso . H
H2b 0.387 0.489 0.314 0.0542 Uiso . H
H3a 0.296 0.549 0.284 0.0533 Uiso . H
H3b 0.278 0.514 0.193 0.0533 Uiso . H
H4a 0.263 0.422 0.285 0.0548 Uiso . H
H4b 0.208 0.472 0.293 0.0548 Uiso . H
H5a 0.263 0.507 0.429 0.0509 Uiso . H
H5b 0.318 0.457 0.421 0.0509 Uiso . H
H6a 0.244 0.378 0.444 0.0481 Uiso . H
H6b 0.183 0.424 0.433 0.0481 Uiso . H
H9a 0.301 0.333 0.539 0.0567 Uiso . H
H9b 0.359 0.359 0.606 0.0567 Uiso . H
H10a 0.307 0.309 0.727 0.0564 Uiso . H
H10b 0.335 0.261 0.659 0.0564 Uiso . H
H13 0.255 0.207 0.753 0.0750 Uiso . H
H14a 0.133 0.202 0.655 0.0894 Uiso . H
H14b 0.162 0.146 0.712 0.0894 Uiso . H
H15a 0.082 0.188 0.798 0.1132 Uiso . H
H15b 0.149 0.221 0.828 0.0959 Uiso . H
H16a 0.081 0.287 0.710 0.2631 Uiso . H
H16b 0.138 0.312 0.782 0.2810 Uiso . H
H17a 0.016 0.291 0.786 0.1174 Uiso . H
H17b 0.076 0.313 0.865 0.1267 Uiso . H
H18a 0.015 0.389 0.843 0.0505 Uiso . H
H18b 0.013 0.384 0.737 0.0505 Uiso . H
H21a 0.065 0.427 0.955 0.0645 Uiso . H
H21b 0.138 0.410 0.991 0.0645 Uiso . H
H22a 0.161 0.516 1.005 0.0604 Uiso . H
H22b 0.107 0.495 1.070 0.0604 Uiso . H
H25 0.102 0.612 1.055 0.0809 Uiso . H
H26a 0.010 0.645 0.912 0.0992 Uiso . H
H26b 0.007 0.674 1.009 0.0992 Uiso . H
H27a 0.056 0.746 0.915 0.1085 Uiso . H
H27b 0.111 0.722 0.989 0.1085 Uiso . H
H28a 0.149 0.653 0.881 0.0837 Uiso . H
H28b 0.158 0.722 0.851 0.0837 Uiso . H
H29a 0.062 0.640 0.778 0.0729 Uiso . H
H29b 0.056 0.711 0.759 0.0729 Uiso . H
H30a 0.158 0.705 0.689 0.0614 Uiso . H
H30b 0.103 0.665 0.636 0.0614 Uiso . H
H33a 0.252 0.705 0.726 0.0709 Uiso . H
H33b 0.301 0.671 0.799 0.0709 Uiso . H
H33c 0.314 0.668 0.696 0.0709 Uiso . H
H40 0.422 0.462 0.933 0.0801 Uiso . H
H41a 0.364 0.380 0.858 0.0966 Uiso . H
H41b 0.430 0.356 0.911 0.0966 Uiso . H
H42a 0.367 0.325 1.035 0.1054 Uiso . H
H42b 0.342 0.289 0.946 0.1054 Uiso . H
H43a 0.259 0.365 0.919 0.1062 Uiso . H
H43b 0.251 0.331 1.012 0.1062 Uiso . H
H44a 0.306 0.413 1.090 0.0931 Uiso . H
H44b 0.243 0.439 1.033 0.0931 Uiso . H
H45 0.309 0.468 0.918 0.0942 Uiso . H
H47a 0.347 0.580 0.931 0.0704 Uiso . H
H47b 0.272 0.562 0.936 0.0704 Uiso . H
H48a 0.274 0.615 1.069 0.0842 Uiso . H
H48b 0.294 0.660 0.992 0.0842 Uiso . H
H50a 0.352 0.726 1.100 0.0760 Uiso . H
H50b 0.328 0.684 1.177 0.0760 Uiso . H
H51a 0.425 0.741 1.218 0.0706 Uiso . H
H51b 0.461 0.698 1.152 0.0706 Uiso . H
H53 0.529 0.662 1.293 0.0755 Uiso . H
H54a 0.523 0.724 1.423 0.1001 Uiso . H
H54b 0.486 0.757 1.339 0.1001 Uiso . H
H55a 0.385 0.721 1.384 0.0994 Uiso . H
H55b 0.420 0.761 1.463 0.0994 Uiso . H
H56a 0.379 0.666 1.518 0.0956 Uiso . H
H56b 0.456 0.670 1.535 0.0956 Uiso . H
H57a 0.433 0.571 1.482 0.0687 Uiso . H
H57b 0.391 0.600 1.398 0.0687 Uiso . H
H58 0.529 0.611 1.430 0.0689 Uiso . H
H60a 0.584 0.552 1.285 0.0928 Uiso . H
H60b 0.592 0.525 1.384 0.0928 Uiso . H
H61a 0.530 0.440 1.323 0.0753 Uiso . H
H61b 0.601 0.443 1.290 0.0753 Uiso . H
H63a 0.565 0.384 1.166 0.0818 Uiso . H
H63b 0.492 0.382 1.196 0.0818 Uiso . H
H64a 0.496 0.370 1.035 0.0942 Uiso . H
H64b 0.520 0.438 1.033 0.0942 Uiso . H
H74a 0.012 0.374 0.469 0.1031 Uiso . H
H74b 0.098 0.390 0.494 0.1031 Uiso . H
H75a 0.079 0.299 0.432 0.1350 Uiso . H
H75b 0.115 0.295 0.544 0.1350 Uiso . H
H75c 0.029 0.279 0.520 0.1350 Uiso . H

loop_
_atom_type_symbol
_atom_type_scat_dispersion_real
_atom_type_scat_dispersion_imag
_atom_type_scat_source
Mg 0.049 0.036 'International Tables Vol. IV Table 2.2B'
Cl 0.148 0.159 'International Tables Vol. IV Table 2.2B'
Fe 0.346 0.844 'International Tables Vol. IV Table 2.2B'
C 0.003 0.002 'International Tables Vol. IV Table 2.2B'
H 0.000 0.000 'International Tables Vol. IV Table 2.2B'
N 0.006 0.003 'International Tables Vol. IV Table 2.2B'
O 0.011 0.006 'International Tables Vol. IV Table 2.2B'

loop_
_geom_angle_atom_site_label_1
_geom_angle_atom_site_label_2
_geom_angle_atom_site_label_3
_geom_angle
O(34) Fe(1) O(35) 100.0(3)
O(34) Fe(1) O(36) 95.5(3)
O(34) Fe(1) O(37) 166.4(3)
O(34) Fe(1) O(38) 92.8(3)
O(34) Fe(1) O(39) 78.5(3)
O(35) Fe(1) O(36) 78.3(3)
O(35) Fe(1) O(37) 89.6(3)
O(35) Fe(1) O(38) 167.2(3)
O(35) Fe(1) O(39) 88.5(3)
O(36) Fe(1) O(37) 95.9(3)
O(36) Fe(1) O(38) 99.5(3)
O(36) Fe(1) O(39) 164.4(3)
O(37) Fe(1) O(38) 78.0(3)
O(37) Fe(1) O(39) 92.2(3)
O(38) Fe(1) O(39) 95.1(3)
O(71) Mg(1) O(71)a 180.0
O(71) Mg(1) O(72) 89.3(3)
O(71) Mg(1) O(72)a 90.7(3)
O(71) Mg(1) O(73) 88.7(3)
O(71) Mg(1) O(73)a 91.3(3)
O(71)a Mg(1) O(72) 90.7(3)
O(71)a Mg(1) O(72)a 89.3(3)
O(71)a Mg(1) O(73) 91.3(3)
O(71)a Mg(1) O(73)a 88.7(3)
O(72) Mg(1) O(72)a 180.0
O(72) Mg(1) O(73) 90.0(3)
O(72) Mg(1) O(73)a 90.0(3)
O(72)a Mg(1) O(73) 90.0(3)
O(72)a Mg(1) O(73)a 90.0(3)
O(73) Mg(1) O(73)a 180.0
N(1) C(2) C(3) 111.1(9)
C(2) C(3) C(4) 111.9(9)
C(3) C(4) C(5) 111.8(9)
C(4) C(5) C(6) 110.2(9)
C(5) C(6) N(7) 110.9(8)
C(6) N(7) C(8) 131.0(9)
C(6) N(7) O(35) 112.1(8)
C(8) N(7) O(35) 116.6(9)
N(7) C(8) C(9) 120.9(11)
N(7) C(8) O(36) 118.0(10)
C(9) C(8) O(36) 121.1(10)
C(8) C(9) C(10) 110.8(9)
C(9) C(10) C(11) 112.4(10)
C(10) C(11) O(12) 121.0(13)
C(10) C(11) N(13) 114.7(13)
O(12) C(11) N(13) 124.3(12)
C(11) N(13) C(14) 124.1(11)
N(13) C(14) C(15) 111.4(12)
C(14) C(15) C(16) 112.2(16)
C(15) C(16) C(17) 131.5(20)
C(16) C(17) C(18) 134.8(18)
C(17) C(18) N(19) 113.5(10)
C(18) N(19) C(20) 126.9(10)
C(18) N(19) O(37) 116.1(8)
C(20) N(19) O(37) 116.7(9)
N(19) C(20) C(21) 123.8(11)
N(19) C(20) O(38) 118.4(10)
C(21) C(20) O(38) 117.7(10)
C(20) C(21) C(22) 112.8(9)
C(21) C(22) C(23) 112.5(11)
C(22) C(23) O(24) 119.2(12)
C(22) C(23) N(25) 115.7(13)
O(24) C(23) N(25) 125.1(13)
C(23) N(25) C(26) 123.9(13)
N(25) C(26) C(27) 112.1(12)
C(26) C(27) C(28) 112.8(12)
C(27) C(28) C(29) 113.5(12)
C(28) C(29) C(30) 114.0(10)
C(29) C(30) N(31) 111.5(9)
C(30) N(31) C(32) 131.8(10)
C(30) N(31) O(39) 111.7(8)
C(32) N(31) O(39) 116.3(9)
N(31) C(32) C(33) 119.4(11)
N(31) C(32) O(34) 119.1(10)
C(33) C(32) O(34) 121.4(10)
Fe(1) O(34) C(32) 113.9(6)
Fe(1) O(35) N(7) 111.0(6)
Fe(1) O(36) C(8) 113.9(7)
Fe(1) O(37) N(19) 113.0(6)
Fe(1) O(38) C(20) 113.2(7)
Fe(1) O(39) N(31) 111.8(5)
C(41) C(40) C(45) 109.7(13)
C(41) C(40) O(65) 114.6(12)
C(45) C(40) O(65) 106.4(12)
C(40) C(41) C(42) 108.2(11)
C(41) C(42) C(43) 106.3(14)
C(42) C(43) C(44) 110.8(12)
C(43) C(44) C(45) 108.1(13)
C(40) C(45) C(44) 111.9(12)
C(40) C(45) O(46) 115.7(14)
C(44) C(45) O(46) 106.5(13)
C(45) O(46) C(47) 116.9(10)
O(46) C(47) C(48) 109.9(12)
C(47) C(48) O(49) 112.3(11)
C(48) O(49) C(50) 114.0(10)
O(49) C(50) C(51) 110.5(10)
C(50) C(51) O(52) 109.2(10)
C(51) O(52) C(53) 115.8(9)
O(52) C(53) C(54) 111.6(11)
O(52) C(53) C(58) 106.6(9)
C(54) C(53) C(58) 111.9(12)
C(53) C(54) C(55) 110.4(11)
C(54) C(55) C(56) 110.2(13)
C(55) C(56) C(57) 113.8(12)
C(56) C(57) C(58) 112.3(11)
C(53) C(58) C(57) 109.4(12)
C(53) C(58) O(59) 115.5(11)
C(57) C(58) O(59) 110.0(10)
C(58) O(59) C(60) 119.9(10)
O(59) C(60) C(61) 110.1(11)
C(60) C(61) O(62) 110.0(11)
C(61) O(62) C(63) 108.7(10)
O(62) C(63) C(64) 108.3(11)
C(63) C(64) O(65) 111.3(12)
C(40) O(65) C(64) 116.0(11)
Mg(1) O(73) C(74) 124.7(16)
O(73) C(74) C(75) 161(3)
O(81) Cl(1) O(82) 104.8(7)
O(81) Cl(1) O(83) 111.2(6)
O(81) Cl(1) O(84) 112.8(6)
O(82) Cl(1) O(83) 107.5(6)
O(82) Cl(1) O(84) 109.2(9)
O(83) Cl(1) O(84) 111.1(7)
O(85) Cl(2) O(86) 109.5(8)
O(85) Cl(2) O(87) 109.5(7)
O(85) Cl(2) O(88) 109.5(7)
O(85) Cl(2) O(85a) 107.4(9)
O(85) Cl(2) O(86a) 82.7(10)
O(85) Cl(2) O(87a) 133.9(8)
O(85) Cl(2) O(88a) 21.4(10)
O(86) Cl(2) O(87) 109.5(7)
O(86) Cl(2) O(88) 109.5(7)
O(86) Cl(2) O(85a) 88.8(10)
O(86) Cl(2) O(86a) 162.4(11)
O(86) Cl(2) O(87a) 55.6(10)
O(86) Cl(2) O(88a) 88.2(11)
O(87) Cl(2) O(88) 109.5(6)
O(87) Cl(2) O(85a) 129.6(9)
O(87) Cl(2) O(86a) 53.4(11)
O(87) Cl(2) O(87a) 54.8(9)
O(87) Cl(2) O(88a) 116.9(9)
O(88) Cl(2) O(85a) 23.8(10)
O(88) Cl(2) O(86a) 76.6(11)
O(88) Cl(2) O(87a) 116.6(8)
O(88) Cl(2) O(88a) 120.7(8)
O(85a) Cl(2) O(86a) 99.8(13)
O(85a) Cl(2) O(87a) 114.7(11)
O(85a) Cl(2) O(88a) 110.0(11)
O(86a) Cl(2) O(87a) 106.8(12)
O(86a) Cl(2) O(88a) 103.0(12)
O(87a) Cl(2) O(88a) 119.7(10)
Cl(2) O(85) O(88a) 75.0(18)
Cl(2) O(86) O(87a) 57.5(9)
Cl(2) O(87) O(86a) 69.3(10)
Cl(2) O(87) O(87a) 57.8(8)
O(86a) O(87) O(87a) 125.1(13)
Cl(2) O(88) O(85a) 81.0(16)
Cl(2) O(85a) O(88) 75.2(17)
Cl(2) O(86a) O(87) 57.3(10)
Cl(2) O(87a) O(86) 66.9(9)
Cl(2) O(87a) O(87) 67.4(10)
O(86) O(87a) O(87) 132.8(14)
Cl(2) O(88a) O(85) 83.7(17)

loop_
_geom_bond_atom_site_label_1
_geom_bond_atom_site_label_2
_geom_bond_distance
Fe(1) O(34) 2.043(7)
Fe(1) O(35) 1.985(7)
Fe(1) O(36) 2.035(7)
Fe(1) O(37) 1.988(6)
Fe(1) O(38) 2.030(7)
Fe(1) O(39) 1.989(7)
Mg(1) O(71) 2.064(7)
Mg(1) O(71)a 2.064(7)
Mg(1) O(72) 2.095(6)
Mg(1) O(72)a 2.095(6)
Mg(1) O(73) 2.066(7)
Mg(1) O(73)a 2.066(7)
N(1) C(2) 1.493(13)
C(2) C(3) 1.482(15)
C(3) C(4) 1.540(15)
C(4) C(5) 1.528(16)
C(5) C(6) 1.552(15)
C(6) N(7) 1.487(15)
N(7) C(8) 1.303(16)
N(7) O(35) 1.407(11)
C(8) C(9) 1.493(16)
C(8) O(36) 1.279(16)
C(9) C(10) 1.540(17)
C(10) C(11) 1.498(18)
C(11) O(12) 1.242(19)
C(11) N(13) 1.329(20)
N(13) C(14) 1.421(17)
C(14) C(15) 1.518(25)
C(15) C(16) 1.550(24)
C(16) C(17) 1.17(3)
C(17) C(18) 1.426(20)
C(18) N(19) 1.466(13)
N(19) C(20) 1.300(16)
N(19) O(37) 1.360(13)
C(20) C(21) 1.524(17)
C(20) O(38) 1.298(15)
C(21) C(22) 1.517(17)
C(22) C(23) 1.521(19)
C(23) O(24) 1.242(19)
C(23) N(25) 1.319(20)
N(25) C(26) 1.439(21)
C(26) C(27) 1.540(21)
C(27) C(28) 1.538(20)
C(28) C(29) 1.518(23)
C(29) C(30) 1.533(20)
C(30) N(31) 1.455(14)
N(31) C(32) 1.320(15)
N(31) O(39) 1.391(12)
C(32) C(33) 1.507(17)
C(32) O(34) 1.256(15)
C(40) C(41) 1.515(20)
C(40) C(45) 1.456(25)
C(40) O(65) 1.444(19)
C(41) C(42) 1.580(24)
C(42) C(43) 1.49(3)
C(43) C(44) 1.520(22)
C(44) C(45) 1.549(24)
C(45) O(46) 1.426(19)
O(46) C(47) 1.350(17)
C(47) C(48) 1.441(21)
C(48) O(49) 1.407(18)
O(49) C(50) 1.422(17)
C(50) C(51) 1.441(22)
C(51) O(52) 1.433(16)
O(52) C(53) 1.454(16)
C(53) C(54) 1.523(21)
C(53) C(58) 1.505(20)
C(54) C(55) 1.517(22)
C(55) C(56) 1.521(25)
C(56) C(57) 1.527(21)
C(57) C(58) 1.558(18)
C(58) O(59) 1.383(18)
O(59) C(60) 1.456(16)
C(60) C(61) 1.473(23)
C(61) O(62) 1.416(18)
O(62) C(63) 1.448(17)
C(63) C(64) 1.51(3)
C(64) O(65) 1.389(18)
O(73) C(74) 1.28(4)
C(74) C(75) 1.45(4)
Cl(1) O(81) 1.417(9)
Cl(1) O(82) 1.499(13)
Cl(1) O(83) 1.430(10)
Cl(1) O(84) 1.351(11)
Cl(2) O(85) 1.414(10)
Cl(2) O(86) 1.414(11)
Cl(2) O(87) 1.414(11)
Cl(2) O(88) 1.414(8)
Cl(2) O(85a) 1.444(16)
Cl(2) O(86a) 1.573(21)
Cl(2) O(87a) 1.296(15)
Cl(2) O(88a) 1.374(13)
O(85) O(88a) 0.518(24)
O(86) O(87a) 1.269(20)
O(87) O(86a) 1.35(3)
O(87) O(87a) 1.251(22)
O(88) O(85a) 0.59(3)
